data_7020629
loop_
_publ_author_name
'Wang, Chao'
'Chen, Hsin-Yi Tiffany'
'Bacsa, John'
'Catlow, C Richard A'
'Xiao, Jianliang'

_publ_section_title
;
 Synthesis and X-ray structures of cyclometalated iridium complexes
 including the hydrides.
;
_journal_issue 4
_journal_name_full 'Dalton transactions (Cambridge, England : 2003)'
_journal_page_first 935
_journal_page_last 940
_journal_paper_doi 10.1039/c2dt31368e
_journal_volume 42
_journal_year 2013
_chemical_formula_moiety '(Ir 3+), (Cl 1-), (C14 H18 N2 1-), (C10 H15 1-)'
_chemical_formula_sum 'C24 H33 Cl Ir N'
_chemical_formula_weight 563.17
_chemical_name_common CWF61
_chemical_name_systematic
;
?
;
_space_group_IT_number 14
_symmetry_cell_setting monoclinic
_symmetry_space_group_name_Hall '-P 2ybc'
_symmetry_space_group_name_H-M 'P 1 21/c 1'
_atom_sites_solution_hydrogens geom
_atom_sites_solution_primary direct
_atom_sites_solution_secondary difmap
_audit_creation_method SHELXL-97
_cell_angle_alpha 90.00
_cell_angle_beta 108.771(2)
_cell_angle_gamma 90.00
_cell_formula_units_Z 4
_cell_length_a 11.2929(18)
_cell_length_b 13.525(2)
_cell_length_c 14.951(2)
_cell_measurement_reflns_used 1464
_cell_measurement_temperature 100(2)
_cell_measurement_theta_max 27.10
_cell_measurement_theta_min 2.57
_cell_volume 2162.1(6)
_computing_cell_refinement 'SAINT v7.68A (Bruker, 2009)'
_computing_data_collection 'SMART v.5.632 (Bruker, 2005)'
_computing_data_reduction 'SAINT v7.68A (Bruker, 2009)'
_computing_structure_refinement 'SHELXL-97 (Sheldrick, 2008)'
_computing_structure_solution 'SHELXS-97 (Sheldrick, 2008)'
_diffrn_ambient_temperature 100(2)
_diffrn_measured_fraction_theta_full 0.998
_diffrn_measured_fraction_theta_max 0.998
_diffrn_measurement_device_type 'Bruker D8 diffractometer with APEX detector'
_diffrn_measurement_method '\w scans with a narrow frame width'
_diffrn_radiation_monochromator graphite
_diffrn_radiation_source 'fine-focus sealed tube'
_diffrn_radiation_type MoK\a
_diffrn_radiation_wavelength 0.71073
_diffrn_reflns_av_R_equivalents 0.0279
_diffrn_reflns_av_sigmaI/netI 0.0291
_diffrn_reflns_limit_h_max 15
_diffrn_reflns_limit_h_min -13
_diffrn_reflns_limit_k_max 13
_diffrn_reflns_limit_k_min -18
_diffrn_reflns_limit_l_max 19
_diffrn_reflns_limit_l_min -19
_diffrn_reflns_number 16589
_diffrn_reflns_theta_full 28.28
_diffrn_reflns_theta_max 28.28
_diffrn_reflns_theta_min 2.43
_exptl_absorpt_coefficient_mu 6.308
_exptl_absorpt_correction_T_max 0.3016
_exptl_absorpt_correction_T_min 0.1770
_exptl_absorpt_correction_type numerical
_exptl_absorpt_process_details 'SADABS V2008-1 (Sheldrick, 2008)'
_exptl_crystal_colour orange
_exptl_crystal_density_diffrn 1.730
_exptl_crystal_density_method 'not measured'
_exptl_crystal_description prism
_exptl_crystal_F_000 1112
_exptl_crystal_size_max 0.42
_exptl_crystal_size_mid 0.36
_exptl_crystal_size_min 0.25
_refine_diff_density_max 1.602
_refine_diff_density_min -1.281
_refine_diff_density_rms 0.121
_refine_ls_extinction_method none
_refine_ls_goodness_of_fit_ref 1.056
_refine_ls_hydrogen_treatment constr
_refine_ls_matrix_type full
_refine_ls_number_parameters 250
_refine_ls_number_reflns 5344
_refine_ls_number_restraints 0
_refine_ls_restrained_S_all 1.056
_refine_ls_R_factor_all 0.0245
_refine_ls_R_factor_gt 0.0220
_refine_ls_shift/su_max 0.001
_refine_ls_shift/su_mean 0.000
_refine_ls_structure_factor_coef Fsqd
_refine_ls_weighting_details 'calc w=1/[\s^2^(Fo^2^)+(0.0208P)^2^+3.3162P] where P=(Fo^2^+2Fc^2^)/3'
_refine_ls_weighting_scheme calc
_refine_ls_wR_factor_gt 0.0514
_refine_ls_wR_factor_ref 0.0522
_reflns_number_gt 4945
_reflns_number_total 5344
_reflns_threshold_expression >2sigma(I)
_cod_data_source_file c2dt31368e.txt
_cod_data_source_block cwf611m
_cod_original_sg_symbol_H-M P21/c
_cod_database_code 7020629

loop_
_symmetry_equiv_pos_as_xyz
'x, y, z'
'-x, y+1/2, -z+1/2'
'-x, -y, -z'
'x, -y-1/2, z-1/2'

loop_
_atom_site_aniso_label
_atom_site_aniso_U_11
_atom_site_aniso_U_22
_atom_site_aniso_U_33
_atom_site_aniso_U_23
_atom_site_aniso_U_13
_atom_site_aniso_U_12
Ir1 0.0077(1) 0.0119(1) 0.0105(1) 0.0002(1) 0.0032(1) 0.0006(1)
Cl1 0.0166(3) 0.0159(3) 0.0162(3) -0.0038(2) 0.0045(2) -0.0002(3)
N1 0.0093(10) 0.0138(11) 0.0121(10) -0.0021(8) 0.0052(8) -0.0015(8)
C1 0.0116(12) 0.0131(13) 0.0120(11) -0.0019(10) 0.0027(9) 0.0011(10)
C2 0.0132(12) 0.0132(13) 0.0119(11) -0.0012(10) 0.0051(9) -0.0015(10)
C3 0.0103(12) 0.0160(14) 0.0116(11) -0.0012(10) 0.0028(9) -0.0018(10)
C4 0.0126(13) 0.0242(16) 0.0158(12) 0.0015(11) 0.0049(10) 0.0012(11)
C5 0.0138(13) 0.0281(17) 0.0159(12) 0.0000(12) 0.0081(10) -0.0020(12)
C6 0.0177(14) 0.0215(15) 0.0158(13) 0.0037(11) 0.0056(10) -0.0031(12)
C7 0.0170(13) 0.0164(14) 0.0150(12) 0.0021(11) 0.0034(10) 0.0005(11)
C8 0.0160(13) 0.0166(14) 0.0154(12) 0.0019(10) 0.0056(10) 0.0022(11)
C9 0.0101(12) 0.0179(15) 0.0145(12) 0.0014(11) 0.0059(9) 0.0016(10)
C10 0.0142(13) 0.0196(15) 0.0178(13) -0.0009(11) 0.0084(10) 0.0010(11)
C11 0.0208(15) 0.0249(16) 0.0202(14) -0.0005(12) 0.0120(11) 0.0028(12)
C12 0.0202(15) 0.0299(18) 0.0213(14) 0.0040(12) 0.0128(12) 0.0015(13)
C13 0.0131(13) 0.0233(16) 0.0208(13) 0.0033(12) 0.0073(10) -0.0010(11)
C14 0.0131(12) 0.0168(15) 0.0182(13) 0.0017(11) 0.0064(10) -0.0001(11)
C15 0.0093(12) 0.0169(14) 0.0162(12) 0.0041(10) 0.0010(10) 0.0008(10)
C16 0.0066(11) 0.0181(14) 0.0171(12) 0.0018(11) 0.0035(9) 0.0017(10)
C17 0.0083(12) 0.0160(14) 0.0151(12) 0.0022(10) 0.0008(9) -0.0006(10)
C18 0.0117(12) 0.0191(15) 0.0121(11) 0.0000(10) -0.0005(9) 0.0005(11)
C19 0.0113(12) 0.0234(15) 0.0120(12) 0.0019(11) 0.0004(10) 0.0008(11)
C20 0.0174(14) 0.038(2) 0.0133(13) 0.0027(13) 0.0036(10) -0.0013(13)
C21 0.0204(15) 0.0218(16) 0.0216(14) -0.0085(12) 0.0040(12) 0.0011(12)
C22 0.0161(13) 0.0178(15) 0.0230(14) -0.0010(11) 0.0068(11) -0.0043(11)
C23 0.0142(13) 0.0193(16) 0.0275(14) 0.0004(12) 0.0096(11) 0.0044(11)
C24 0.0165(14) 0.0164(15) 0.0280(15) 0.0083(12) 0.0062(11) 0.0007(11)

loop_
_atom_site_label
_atom_site_type_symbol
_atom_site_thermal_displace_type
_atom_site_fract_x
_atom_site_fract_y
_atom_site_fract_z
_atom_site_occupancy
_atom_site_U_iso_or_equiv
_atom_site_calc_flag
_atom_site_refinement_flags
Ir1 Ir Uani 0.23693(1) 0.09180(1) 0.26189(1) 1.000 0.0099(1) . .
Cl1 Cl Uani 0.33390(6) 0.22446(5) 0.36635(4) 1.000 0.0164(2) . .
N1 N Uani 0.4120(2) 0.01954(17) 0.29733(15) 1.000 0.0113(6) . .
C1 C Uani 0.4332(2) -0.0485(2) 0.36230(18) 1.000 0.0125(7) . .
C2 C Uani 0.3368(2) -0.0586(2) 0.40714(18) 1.000 0.0125(7) . .
C3 C Uani 0.2385(2) 0.0111(2) 0.37561(18) 1.000 0.0128(7) . .
C4 C Uani 0.1530(3) 0.0158(2) 0.42554(19) 1.000 0.0175(8) . .
C5 C Uani 0.1584(3) -0.0508(2) 0.49782(19) 1.000 0.0185(8) . .
C6 C Uani 0.2509(3) -0.1226(2) 0.5236(2) 1.000 0.0183(8) . .
C7 C Uani 0.3418(3) -0.1257(2) 0.48006(19) 1.000 0.0166(8) . .
C8 C Uani 0.5497(3) -0.1103(2) 0.3933(2) 1.000 0.0159(8) . .
C9 C Uani 0.5123(2) 0.0414(2) 0.25597(18) 1.000 0.0137(8) . .
C10 C Uani 0.4953(3) -0.0188(2) 0.16610(19) 1.000 0.0164(8) . .
C11 C Uani 0.6046(3) 0.0002(2) 0.1287(2) 1.000 0.0207(9) . .
C12 C Uani 0.6221(3) 0.1096(3) 0.1131(2) 1.000 0.0223(9) . .
C13 C Uani 0.6341(3) 0.1691(2) 0.2029(2) 1.000 0.0186(8) . .
C14 C Uani 0.5234(3) 0.1510(2) 0.2385(2) 1.000 0.0157(8) . .
C15 C Uani 0.1267(2) 0.1975(2) 0.14526(19) 1.000 0.0149(7) . .
C16 C Uani 0.0538(2) 0.1563(2) 0.20036(19) 1.000 0.0140(7) . .
C17 C Uani 0.0471(2) 0.0517(2) 0.18421(19) 1.000 0.0138(7) . .
C18 C Uani 0.1269(3) 0.0276(2) 0.12928(18) 1.000 0.0153(7) . .
C19 C Uani 0.1694(3) 0.1207(2) 0.10038(19) 1.000 0.0164(8) . .
C20 C Uani 0.2306(3) 0.1336(3) 0.0261(2) 1.000 0.0232(9) . .
C21 C Uani 0.1403(3) -0.0728(2) 0.0912(2) 1.000 0.0219(9) . .
C22 C Uani -0.0332(3) -0.0192(2) 0.2147(2) 1.000 0.0188(8) . .
C23 C Uani -0.0167(3) 0.2149(2) 0.2512(2) 1.000 0.0196(8) . .
C24 C Uani 0.1493(3) 0.3057(2) 0.1380(2) 1.000 0.0205(8) . .
H4 H Uiso 0.09020 0.06550 0.40990 1.000 0.0210 calc R
H5 H Uiso 0.09810 -0.04700 0.52970 1.000 0.0220 calc R
H6 H Uiso 0.25180 -0.16950 0.57110 1.000 0.0220 calc R
H7 H Uiso 0.40740 -0.17290 0.49930 1.000 0.0200 calc R
H8A H Uiso 0.56800 -0.13520 0.33760 1.000 0.0240 calc R
H8B H Uiso 0.53740 -0.16610 0.43110 1.000 0.0240 calc R
H8C H Uiso 0.61990 -0.06980 0.43130 1.000 0.0240 calc R
H9 H Uiso 0.59320 0.02010 0.30320 1.000 0.0160 calc R
H10A H Uiso 0.41570 0.00000 0.11750 1.000 0.0200 calc R
H10B H Uiso 0.49130 -0.09010 0.17990 1.000 0.0200 calc R
H11A H Uiso 0.68230 -0.02630 0.17430 1.000 0.0250 calc R
H11B H Uiso 0.58930 -0.03550 0.06820 1.000 0.0250 calc R
H12A H Uiso 0.54970 0.13420 0.06080 1.000 0.0270 calc R
H12B H Uiso 0.69830 0.11890 0.09500 1.000 0.0270 calc R
H13A H Uiso 0.71250 0.15030 0.25270 1.000 0.0220 calc R
H13B H Uiso 0.63890 0.24040 0.18950 1.000 0.0220 calc R
H14A H Uiso 0.53560 0.18820 0.29780 1.000 0.0190 calc R
H14B H Uiso 0.44540 0.17480 0.19110 1.000 0.0190 calc R
H20A H Uiso 0.17120 0.16390 -0.03000 1.000 0.0350 calc R
H20B H Uiso 0.25670 0.06900 0.00940 1.000 0.0350 calc R
H20C H Uiso 0.30400 0.17650 0.05030 1.000 0.0350 calc R
H21A H Uiso 0.12540 -0.12360 0.13310 1.000 0.0330 calc R
H21B H Uiso 0.22500 -0.08030 0.08770 1.000 0.0330 calc R
H21C H Uiso 0.07930 -0.08020 0.02790 1.000 0.0330 calc R
H22A H Uiso -0.10520 -0.03760 0.16020 1.000 0.0280 calc R
H22B H Uiso -0.06260 0.01180 0.26290 1.000 0.0280 calc R
H22C H Uiso 0.01530 -0.07860 0.24090 1.000 0.0280 calc R
H23A H Uiso -0.08590 0.24980 0.20520 1.000 0.0300 calc R
H23B H Uiso 0.03950 0.26310 0.29280 1.000 0.0300 calc R
H23C H Uiso -0.05000 0.17040 0.28900 1.000 0.0300 calc R
H24A H Uiso 0.19710 0.31630 0.09460 1.000 0.0310 calc R
H24B H Uiso 0.19650 0.33160 0.20060 1.000 0.0310 calc R
H24C H Uiso 0.06890 0.34020 0.11420 1.000 0.0310 calc R

loop_
_atom_type_symbol
_atom_type_description
_atom_type_scat_dispersion_real
_atom_type_scat_dispersion_imag
_atom_type_scat_source
C C 0.0033 0.0016 'International Tables Vol C Tables 4.2.6.8 and 6.1.1.4'
H H 0.0000 0.0000 'International Tables Vol C Tables 4.2.6.8 and 6.1.1.4'
Cl Cl 0.1484 0.1585 'International Tables Vol C Tables 4.2.6.8 and 6.1.1.4'
Ir Ir -1.4442 7.9887 'International Tables Vol C Tables 4.2.6.8 and 6.1.1.4'
N N 0.0061 0.0033 'International Tables Vol C Tables 4.2.6.8 and 6.1.1.4'
O O 0.0106 0.0060 'International Tables Vol C Tables 4.2.6.8 and 6.1.1.4'

loop_
_geom_angle_atom_site_label_1
_geom_angle_atom_site_label_2
_geom_angle_atom_site_label_3
_geom_angle
_geom_angle_publ_flag
Cl1 Ir1 N1 89.34(6) yes
Cl1 Ir1 C3 88.71(8) yes
Cl1 Ir1 C15 92.94(7) yes
Cl1 Ir1 C16 98.58(7) yes
Cl1 Ir1 C17 134.92(7) yes
Cl1 Ir1 C18 155.16(7) yes
Cl1 Ir1 C19 118.68(7) yes
N1 Ir1 C3 77.56(9) yes
N1 Ir1 C15 135.66(9) yes
N1 Ir1 C16 169.72(9) yes
N1 Ir1 C17 135.00(9) yes
N1 Ir1 C18 105.08(10) yes
N1 Ir1 C19 107.85(10) yes
C3 Ir1 C15 146.72(9) yes
C3 Ir1 C16 108.99(10) yes
C3 Ir1 C17 93.19(10) yes
C3 Ir1 C18 113.82(11) yes
C3 Ir1 C19 151.66(10) yes
C15 Ir1 C16 37.93(9) yes
C15 Ir1 C17 62.83(10) yes
C15 Ir1 C18 62.58(10) yes
C15 Ir1 C19 35.46(10) yes
C16 Ir1 C17 38.82(10) yes
C16 Ir1 C18 65.23(11) yes
C16 Ir1 C19 62.57(11) yes
C17 Ir1 C18 39.01(11) yes
C17 Ir1 C19 62.88(11) yes
C18 Ir1 C19 37.91(10) yes
Ir1 N1 C1 116.48(18) yes
Ir1 N1 C9 125.51(16) yes
C1 N1 C9 118.0(2) yes
N1 C1 C2 115.1(2) yes
N1 C1 C8 123.8(2) yes
C2 C1 C8 121.1(2) no
C1 C2 C3 114.0(2) no
C1 C2 C7 124.6(2) no
C3 C2 C7 121.3(2) no
Ir1 C3 C2 115.74(18) yes
Ir1 C3 C4 127.2(2) yes
C2 C3 C4 117.0(2) no
C3 C4 C5 121.3(3) no
C4 C5 C6 120.6(3) no
C5 C6 C7 119.8(3) no
C2 C7 C6 119.7(3) no
N1 C9 C10 111.3(2) yes
N1 C9 C14 112.5(2) yes
C10 C9 C14 111.3(2) no
C9 C10 C11 110.1(2) no
C10 C11 C12 112.3(3) no
C11 C12 C13 110.8(2) no
C12 C13 C14 111.7(3) no
C9 C14 C13 109.8(2) no
Ir1 C15 C16 66.18(14) yes
Ir1 C15 C19 73.48(16) yes
Ir1 C15 C24 127.08(19) yes
C16 C15 C19 109.4(2) no
C16 C15 C24 124.0(2) no
C19 C15 C24 126.6(3) no
Ir1 C16 C15 75.89(14) yes
Ir1 C16 C17 70.38(14) yes
Ir1 C16 C23 126.32(19) yes
C15 C16 C17 107.0(2) no
C15 C16 C23 125.3(2) no
C17 C16 C23 127.0(2) no
Ir1 C17 C16 70.80(14) yes
Ir1 C17 C18 70.56(15) yes
Ir1 C17 C22 126.6(2) yes
C16 C17 C18 108.1(2) no
C16 C17 C22 126.1(2) no
C18 C17 C22 125.8(2) no
Ir1 C18 C17 70.43(15) yes
Ir1 C18 C19 77.17(16) yes
Ir1 C18 C21 128.0(2) yes
C17 C18 C19 107.4(2) no
C17 C18 C21 125.5(3) no
C19 C18 C21 125.8(3) no
Ir1 C19 C15 71.06(15) yes
Ir1 C19 C18 64.93(14) yes
Ir1 C19 C20 135.8(2) yes
C15 C19 C18 107.5(3) no
C15 C19 C20 125.5(3) no
C18 C19 C20 126.5(3) no
C3 C4 H4 119.00 no
C5 C4 H4 119.00 no
C4 C5 H5 120.00 no
C6 C5 H5 120.00 no
C5 C6 H6 120.00 no
C7 C6 H6 120.00 no
C2 C7 H7 120.00 no
C6 C7 H7 120.00 no
C1 C8 H8A 109.00 no
C1 C8 H8B 110.00 no
C1 C8 H8C 109.00 no
H8A C8 H8B 109.00 no
H8A C8 H8C 109.00 no
H8B C8 H8C 110.00 no
N1 C9 H9 107.00 no
C10 C9 H9 107.00 no
C14 C9 H9 107.00 no
C9 C10 H10A 110.00 no
C9 C10 H10B 110.00 no
C11 C10 H10A 110.00 no
C11 C10 H10B 110.00 no
H10A C10 H10B 108.00 no
C10 C11 H11A 109.00 no
C10 C11 H11B 109.00 no
C12 C11 H11A 109.00 no
C12 C11 H11B 109.00 no
H11A C11 H11B 108.00 no
C11 C12 H12A 109.00 no
C11 C12 H12B 109.00 no
C13 C12 H12A 109.00 no
C13 C12 H12B 109.00 no
H12A C12 H12B 108.00 no
C12 C13 H13A 109.00 no
C12 C13 H13B 109.00 no
C14 C13 H13A 109.00 no
C14 C13 H13B 109.00 no
H13A C13 H13B 108.00 no
C9 C14 H14A 110.00 no
C9 C14 H14B 110.00 no
C13 C14 H14A 110.00 no
C13 C14 H14B 110.00 no
H14A C14 H14B 108.00 no
C19 C20 H20A 109.00 no
C19 C20 H20B 110.00 no
C19 C20 H20C 109.00 no
H20A C20 H20B 110.00 no
H20A C20 H20C 109.00 no
H20B C20 H20C 109.00 no
C18 C21 H21A 109.00 no
C18 C21 H21B 109.00 no
C18 C21 H21C 109.00 no
H21A C21 H21B 109.00 no
H21A C21 H21C 109.00 no
H21B C21 H21C 109.00 no
C17 C22 H22A 109.00 no
C17 C22 H22B 109.00 no
C17 C22 H22C 109.00 no
H22A C22 H22B 109.00 no
H22A C22 H22C 109.00 no
H22B C22 H22C 110.00 no
C16 C23 H23A 109.00 no
C16 C23 H23B 109.00 no
C16 C23 H23C 110.00 no
H23A C23 H23B 109.00 no
H23A C23 H23C 109.00 no
H23B C23 H23C 109.00 no
C15 C24 H24A 110.00 no
C15 C24 H24B 109.00 no
C15 C24 H24C 109.00 no
H24A C24 H24B 110.00 no
H24A C24 H24C 109.00 no
H24B C24 H24C 109.00 no

loop_
_geom_bond_atom_site_label_1
_geom_bond_atom_site_label_2
_geom_bond_distance
_geom_bond_publ_flag
Ir1 Cl1 2.3994(7) yes
Ir1 N1 2.114(2) yes
Ir1 C3 2.016(3) yes
Ir1 C15 2.288(3) yes
Ir1 C16 2.159(3) yes
Ir1 C17 2.153(3) yes
Ir1 C18 2.155(3) yes
Ir1 C19 2.320(3) yes
N1 C1 1.303(3) yes
N1 C9 1.484(3) yes
C1 C2 1.457(3) no
C1 C8 1.501(4) no
C2 C3 1.417(4) no
C2 C7 1.406(4) no
C3 C4 1.399(4) no
C4 C5 1.393(4) no
C5 C6 1.387(4) no
C6 C7 1.382(5) no
C9 C10 1.529(4) no
C9 C14 1.517(4) no
C10 C11 1.532(5) no
C11 C12 1.521(5) no
C12 C13 1.533(4) no
C13 C14 1.528(5) no
C15 C16 1.450(4) no
C15 C19 1.404(4) no
C15 C24 1.495(4) no
C16 C17 1.433(4) no
C16 C23 1.493(4) no
C17 C18 1.438(4) no
C17 C22 1.489(4) no
C18 C19 1.462(4) no
C18 C21 1.499(4) no
C19 C20 1.495(4) no
C4 H4 0.9500 no
C5 H5 0.9500 no
C6 H6 0.9500 no
C7 H7 0.9500 no
C8 H8A 0.9800 no
C8 H8B 0.9800 no
C8 H8C 0.9800 no
C9 H9 1.0000 no
C10 H10A 0.9900 no
C10 H10B 0.9900 no
C11 H11A 0.9900 no
C11 H11B 0.9900 no
C12 H12A 0.9900 no
C12 H12B 0.9900 no
C13 H13A 0.9900 no
C13 H13B 0.9900 no
C14 H14A 0.9900 no
C14 H14B 0.9900 no
C20 H20A 0.9800 no
C20 H20B 0.9800 no
C20 H20C 0.9800 no
C21 H21A 0.9800 no
C21 H21B 0.9800 no
C21 H21C 0.9800 no
C22 H22A 0.9800 no
C22 H22B 0.9800 no
C22 H22C 0.9800 no
C23 H23A 0.9800 no
C23 H23B 0.9800 no
C23 H23C 0.9800 no
C24 H24A 0.9800 no
C24 H24B 0.9800 no
C24 H24C 0.9800 no

loop_
_geom_hbond_atom_site_label_D
_geom_hbond_atom_site_label_H
_geom_hbond_atom_site_label_A
_geom_hbond_distance_DH
_geom_hbond_distance_HA
_geom_hbond_distance_DA
_geom_hbond_angle_DHA
_geom_hbond_publ_flag
C14 H14A Cl1 0.9900 2.8300 3.443(3) 121.00 yes

loop_
_geom_torsion_atom_site_label_1
_geom_torsion_atom_site_label_2
_geom_torsion_atom_site_label_3
_geom_torsion_atom_site_label_4
_geom_torsion
_geom_torsion_publ_flag
Cl1 Ir1 N1 C1 97.20(19) no
Cl1 Ir1 N1 C9 -81.48(19) no
C3 Ir1 N1 C1 8.4(2) no
C3 Ir1 N1 C9 -170.3(2) no
C15 Ir1 N1 C1 -169.28(18) no
C15 Ir1 N1 C9 12.1(3) no
C17 Ir1 N1 C1 -73.6(2) no
C17 Ir1 N1 C9 107.8(2) no
C18 Ir1 N1 C1 -103.3(2) no
C18 Ir1 N1 C9 78.1(2) no
C19 Ir1 N1 C1 -142.77(19) no
C19 Ir1 N1 C9 38.6(2) no
Cl1 Ir1 C3 C2 -99.34(19) no
Cl1 Ir1 C3 C4 81.4(2) no
N1 Ir1 C3 C2 -9.74(19) no
N1 Ir1 C3 C4 171.0(3) no
C15 Ir1 C3 C2 167.27(18) no
C15 Ir1 C3 C4 -12.0(4) no
C16 Ir1 C3 C2 162.03(19) no
C16 Ir1 C3 C4 -17.2(3) no
C17 Ir1 C3 C2 125.7(2) no
C17 Ir1 C3 C4 -53.5(3) no
C18 Ir1 C3 C2 91.4(2) no
C18 Ir1 C3 C4 -87.8(3) no
C19 Ir1 C3 C2 94.9(3) no
C19 Ir1 C3 C4 -84.4(3) no
Cl1 Ir1 C15 C16 -100.20(15) no
Cl1 Ir1 C15 C19 139.14(17) no
Cl1 Ir1 C15 C24 15.4(2) no
N1 Ir1 C15 C16 167.74(15) no
N1 Ir1 C15 C19 47.1(2) no
N1 Ir1 C15 C24 -76.7(3) no
C3 Ir1 C15 C16 -8.1(3) no
C3 Ir1 C15 C19 -128.7(2) no
C3 Ir1 C15 C24 107.5(3) no
C16 Ir1 C15 C19 -120.7(2) no
C16 Ir1 C15 C24 115.6(3) no
C17 Ir1 C15 C16 40.00(15) no
C17 Ir1 C15 C19 -80.65(19) no
C17 Ir1 C15 C24 155.6(3) no
C18 Ir1 C15 C16 84.15(18) no
C18 Ir1 C15 C19 -36.51(19) no
C18 Ir1 C15 C24 -160.3(3) no
C19 Ir1 C15 C16 120.7(2) no
C19 Ir1 C15 C24 -123.8(3) no
Cl1 Ir1 C16 C15 83.73(15) no
Cl1 Ir1 C16 C17 -162.09(14) no
Cl1 Ir1 C16 C23 -40.0(2) no
C3 Ir1 C16 C15 175.32(15) no
C3 Ir1 C16 C17 -70.49(17) no
C3 Ir1 C16 C23 51.6(3) no
C15 Ir1 C16 C17 114.2(2) no
C15 Ir1 C16 C23 -123.7(3) no
C17 Ir1 C16 C15 -114.2(2) no
C17 Ir1 C16 C23 122.1(3) no
C18 Ir1 C16 C15 -76.52(17) no
C18 Ir1 C16 C17 37.67(16) no
C18 Ir1 C16 C23 159.7(3) no
C19 Ir1 C16 C15 -34.21(15) no
C19 Ir1 C16 C17 79.97(16) no
C19 Ir1 C16 C23 -158.0(3) no
Cl1 Ir1 C17 C16 25.43(19) no
Cl1 Ir1 C17 C18 143.62(13) no
Cl1 Ir1 C17 C22 -95.8(2) no
N1 Ir1 C17 C16 -167.65(14) no
N1 Ir1 C17 C18 -49.5(2) no
N1 Ir1 C17 C22 71.2(3) no
C3 Ir1 C17 C16 116.79(16) no
C3 Ir1 C17 C18 -125.02(16) no
C3 Ir1 C17 C22 -4.4(2) no
C15 Ir1 C17 C16 -39.07(15) no
C15 Ir1 C17 C18 79.12(16) no
C15 Ir1 C17 C22 -160.3(3) no
C16 Ir1 C17 C18 118.2(2) no
C16 Ir1 C17 C22 -121.2(3) no
C18 Ir1 C17 C16 -118.2(2) no
C18 Ir1 C17 C22 120.6(3) no
C19 Ir1 C17 C16 -79.09(16) no
C19 Ir1 C17 C18 39.09(15) no
C19 Ir1 C17 C22 159.7(3) no
Cl1 Ir1 C18 C17 -90.2(2) no
Cl1 Ir1 C18 C19 23.8(3) no
Cl1 Ir1 C18 C21 149.52(19) no
N1 Ir1 C18 C17 146.18(15) no
N1 Ir1 C18 C19 -99.82(18) no
N1 Ir1 C18 C21 25.9(3) no
C3 Ir1 C18 C17 63.36(18) no
C3 Ir1 C18 C19 177.35(17) no
C3 Ir1 C18 C21 -56.9(3) no
C15 Ir1 C18 C17 -79.82(16) no
C15 Ir1 C18 C19 34.18(17) no
C15 Ir1 C18 C21 159.9(3) no
C16 Ir1 C18 C17 -37.49(15) no
C16 Ir1 C18 C19 76.51(19) no
C16 Ir1 C18 C21 -157.8(3) no
C17 Ir1 C18 C19 114.0(2) no
C17 Ir1 C18 C21 -120.3(3) no
C19 Ir1 C18 C17 -114.0(2) no
C19 Ir1 C18 C21 125.7(4) no
Cl1 Ir1 C19 C15 -48.14(19) no
Cl1 Ir1 C19 C18 -168.86(16) no
Cl1 Ir1 C19 C20 73.7(3) no
N1 Ir1 C19 C15 -147.47(16) no
N1 Ir1 C19 C18 91.80(19) no
N1 Ir1 C19 C20 -25.6(3) no
C3 Ir1 C19 C15 115.6(2) no
C3 Ir1 C19 C18 -5.1(3) no
C3 Ir1 C19 C20 -122.5(3) no
C15 Ir1 C19 C18 -120.7(3) no
C15 Ir1 C19 C20 121.9(4) no
C16 Ir1 C19 C15 36.56(16) no
C16 Ir1 C19 C18 -84.2(2) no
C16 Ir1 C19 C20 158.4(3) no
C17 Ir1 C19 C15 80.48(18) no
C17 Ir1 C19 C18 -40.25(18) no
C17 Ir1 C19 C20 -157.7(3) no
C18 Ir1 C19 C15 120.7(3) no
C18 Ir1 C19 C20 -117.4(4) no
Ir1 N1 C1 C2 -5.3(3) no
Ir1 N1 C1 C8 177.2(2) no
C9 N1 C1 C2 173.5(2) no
C9 N1 C1 C8 -4.0(4) no
Ir1 N1 C9 C10 -87.9(2) no
Ir1 N1 C9 C14 37.8(3) no
C1 N1 C9 C10 93.5(3) no
C1 N1 C9 C14 -140.9(2) no
N1 C1 C2 C3 -3.0(3) no
N1 C1 C2 C7 -178.6(3) no
C8 C1 C2 C3 174.6(2) no
C8 C1 C2 C7 -1.1(4) no
C1 C2 C3 Ir1 10.2(3) no
C1 C2 C3 C4 -170.5(2) no
C7 C2 C3 Ir1 -174.0(2) no
C7 C2 C3 C4 5.3(4) no
C1 C2 C7 C6 173.9(3) no
C3 C2 C7 C6 -1.5(4) no
Ir1 C3 C4 C5 174.0(2) no
C2 C3 C4 C5 -5.3(4) no
C3 C4 C5 C6 1.4(4) no
C4 C5 C6 C7 2.7(4) no
C5 C6 C7 C2 -2.7(4) no
N1 C9 C10 C11 -176.3(2) no
C14 C9 C10 C11 57.4(3) no
N1 C9 C14 C13 175.9(2) no
C10 C9 C14 C13 -58.5(3) no
C9 C10 C11 C12 -55.0(3) no
C10 C11 C12 C13 53.7(3) no
C11 C12 C13 C14 -54.7(3) no
C12 C13 C14 C9 57.0(3) no
Ir1 C15 C16 C17 -63.97(17) no
Ir1 C15 C16 C23 124.8(3) no
C19 C15 C16 Ir1 61.0(2) no
C19 C15 C16 C17 -3.0(3) no
C19 C15 C16 C23 -174.2(3) no
C24 C15 C16 Ir1 -119.8(3) no
C24 C15 C16 C17 176.2(2) no
C24 C15 C16 C23 5.0(4) no
Ir1 C15 C19 C18 54.71(19) no
Ir1 C15 C19 C20 -133.4(3) no
C16 C15 C19 Ir1 -56.56(19) no
C16 C15 C19 C18 -1.8(3) no
C16 C15 C19 C20 170.1(3) no
C24 C15 C19 Ir1 124.3(3) no
C24 C15 C19 C18 179.0(3) no
C24 C15 C19 C20 -9.1(5) no
Ir1 C16 C17 C18 -60.99(19) no
Ir1 C16 C17 C22 121.8(3) no
C15 C16 C17 Ir1 67.69(18) no
C15 C16 C17 C18 6.7(3) no
C15 C16 C17 C22 -170.5(3) no
C23 C16 C17 Ir1 -121.2(3) no
C23 C16 C17 C18 177.8(3) no
C23 C16 C17 C22 0.6(4) no
Ir1 C17 C18 C19 -69.0(2) no
Ir1 C17 C18 C21 123.3(3) no
C16 C17 C18 Ir1 61.14(18) no
C16 C17 C18 C19 -7.9(3) no
C16 C17 C18 C21 -175.6(3) no
C22 C17 C18 Ir1 -121.6(3) no
C22 C17 C18 C19 169.4(3) no
C22 C17 C18 C21 1.7(4) no
Ir1 C18 C19 C15 -58.5(2) no
Ir1 C18 C19 C20 129.7(3) no
C17 C18 C19 Ir1 64.44(18) no
C17 C18 C19 C15 6.0(3) no
C17 C18 C19 C20 -165.9(3) no
C21 C18 C19 Ir1 -127.9(3) no
C21 C18 C19 C15 173.6(3) no
C21 C18 C19 C20 1.8(5) no
